data_4323450
loop_
_publ_author_name
'Roland Fleischer'
'Dietmar Stalke'

_publ_contact_author 'Prof. Dr. Dietmar Stalke'
_publ_contact_author_email dstalke@chemie.uni-wuerzburg.de
_publ_section_title
;
 Syntheses and Structures of [(THF)nM{(NSiMe3)2PPh2}2] Complexes (M = Be,
 Mg, Ca, Sr, Ba;n= 0-2): Deviation of Alkaline Earth Metal Cations from
 the Plane of an Anionic Ligand
;
_journal_name_full 'Inorganic Chemistry'
_journal_page_first 2413
_journal_page_last 2419
_journal_paper_doi 10.1021/ic9613117
_journal_volume 36
_journal_year 1997
_chemical_formula_sum 'C36 H56 Be N4 P2 Si4'
_chemical_formula_weight 728.16
_chemical_melting_point 140
_chemical_name_systematic
;
 Berylium-N,N'-Bis(trimethylsilyl)-aminodiphenylphosphinimid
;
_space_group_IT_number 9
_symmetry_cell_setting monoclinic
_symmetry_space_group_name_Hall 'C -2yc'
_symmetry_space_group_name_H-M 'C 1 c 1'
_atom_sites_solution_hydrogens geom
_atom_sites_solution_primary direct
_atom_sites_solution_secondary difmap
_audit_creation_method SHELXL
_cell_angle_alpha 90.00
_cell_angle_beta 100.92(3)
_cell_angle_gamma 90.00
_cell_formula_units_Z 4
_cell_length_a 18.845(8)
_cell_length_b 11.474(3)
_cell_length_c 19.836(8)
_cell_measurement_reflns_used 58
_cell_measurement_temperature 153(2)
_cell_measurement_theta_max 12.5
_cell_measurement_theta_min 10
_cell_volume 4211(3)
_computing_cell_refinement DIF4
_computing_data_collection DIF4
_computing_data_reduction REDU4
_computing_molecular_graphics SHELXTL-Plus
_computing_publication_material SHELXTL-Plus
_computing_structure_refinement 'SHELXL-93 (Sheldrick, 1993)'
_computing_structure_solution 'SHELXS-86 (Sheldrick, 1990)'
_diffrn_ambient_temperature 153(2)
_diffrn_measurement_device STOE-AED
_diffrn_measurement_method 'profile fitted on 2theta/omega'
_diffrn_radiation_monochromator graphite
_diffrn_radiation_source 'fine-focus sealed tube'
_diffrn_radiation_type MoKa
_diffrn_radiation_wavelength 0.71073
_diffrn_reflns_av_R_equivalents 0.0144
_diffrn_reflns_av_sigmaI/netI 0.0192
_diffrn_reflns_limit_h_max 20
_diffrn_reflns_limit_h_min -20
_diffrn_reflns_limit_k_max 12
_diffrn_reflns_limit_k_min -12
_diffrn_reflns_limit_l_max 21
_diffrn_reflns_limit_l_min -21
_diffrn_reflns_number 7910
_diffrn_reflns_theta_max 22.57
_diffrn_reflns_theta_min 4.06
_diffrn_standards_decay_% 0
_diffrn_standards_interval_time 90
_diffrn_standards_number 3
_exptl_absorpt_coefficient_mu 0.246
_exptl_crystal_colour colourless
_exptl_crystal_density_diffrn 1.148
_exptl_crystal_description blocks
_exptl_crystal_F_000 1560
_exptl_crystal_size_max 0.6
_exptl_crystal_size_mid 0.6
_exptl_crystal_size_min 0.5
_refine_diff_density_max .159
_refine_diff_density_min -.201
_refine_diff_density_rms .030
_refine_ls_abs_structure_details 'Flack H D (1983), Acta Cryst. A39, 876-881'
_refine_ls_abs_structure_Flack 0.45(6)
_refine_ls_extinction_method none
_refine_ls_goodness_of_fit_all 1.032
_refine_ls_goodness_of_fit_obs 1.041
_refine_ls_hydrogen_treatment riding-model
_refine_ls_matrix_type full
_refine_ls_number_parameters 436
_refine_ls_number_reflns 5515
_refine_ls_number_restraints 2
_refine_ls_restrained_S_all 1.032
_refine_ls_restrained_S_obs 1.040
_refine_ls_R_factor_all 0.0287
_refine_ls_R_factor_obs 0.0264
_refine_ls_shift/esd_max 0.000
_refine_ls_shift/esd_mean 0.000
_refine_ls_structure_factor_coef Fsqd
_refine_ls_weighting_details 'w=1/[s^2^(Fo^2^)+( 0.0395P)^2^+1.3980P] where P=(Fo^2^+2Fc^2^)/3'
_refine_ls_weighting_scheme calc
_refine_ls_wR_factor_all 0.0671
_refine_ls_wR_factor_obs 0.0658
_reflns_number_observed 5233
_reflns_number_total 5515
_reflns_observed_criterion >2sigma(I)
_cod_data_source_file ic9613117_2.cif
_cod_data_source_block berta
_cod_depositor_comments
;
The following automatic conversions were performed:

'_refine_ls_weighting_scheme' value 'calc w=1/[s^2^(Fo^2^)+(
0.0395P)^2^+1.3980P] where P=(Fo^2^+2Fc^2^)/3' was changed to 'calc'.
New tag '_refine_ls_weighting_details' was created. The value of the
new tag was set to 'w=1/[s^2^(Fo^2^)+( 0.0395P)^2^+1.3980P] where
P=(Fo^2^+2Fc^2^)/3'.

Automatic conversion script
Id: cif_fix_values 3143 2015-03-26 13:38:13Z robertas 
;
_cod_original_cell_volume 4211.4(27)
_cod_database_code 4323450

loop_
_symmetry_equiv_pos_as_xyz
'x, y, z'
'x, -y, z+1/2'
'x+1/2, y+1/2, z'
'x+1/2, -y+1/2, z+1/2'

loop_
_atom_site_aniso_label
_atom_site_aniso_U_11
_atom_site_aniso_U_22
_atom_site_aniso_U_33
_atom_site_aniso_U_23
_atom_site_aniso_U_13
_atom_site_aniso_U_12
Be1 0.026(2) 0.0281(14) 0.0256(15) -0.0009(12) 0.0064(12) 0.0005(12)
P1 0.0310(3) 0.0318(3) 0.0222(3) -0.0008(2) 0.0050(3) -0.0012(3)
N1 0.0324(11) 0.0314(11) 0.0237(10) -0.0004(8) 0.0076(9) -0.0010(8)
Si1 0.0418(4) 0.0374(4) 0.0348(4) 0.0020(3) 0.0197(3) 0.0009(3)
C1 0.070(2) 0.087(2) 0.036(2) -0.003(2) 0.026(2) 0.000(2)
C2 0.050(2) 0.046(2) 0.071(2) 0.0048(14) 0.029(2) 0.0096(14)
C3 0.053(2) 0.045(2) 0.070(2) 0.0157(15) 0.029(2) -0.0044(14)
N2 0.0243(11) 0.0391(11) 0.0250(10) -0.0002(8) 0.0025(8) -0.0019(8)
Si2 0.0274(4) 0.0653(5) 0.0268(3) -0.0006(3) 0.0079(3) -0.0003(4)
C4 0.052(2) 0.078(2) 0.048(2) -0.011(2) 0.0138(14) 0.020(2)
C5 0.039(2) 0.102(3) 0.053(2) 0.004(2) 0.0133(14) -0.019(2)
C6 0.049(2) 0.104(3) 0.027(2) 0.0055(15) 0.0121(13) 0.010(2)
C7 0.0311(13) 0.0388(14) 0.0285(12) -0.0025(11) 0.0026(10) -0.0001(11)
C8 0.051(2) 0.043(2) 0.0330(14) -0.0054(12) 0.0017(12) 0.0035(13)
C9 0.056(2) 0.060(2) 0.0378(15) -0.0168(14) -0.0010(13) -0.0009(15)
C10 0.067(2) 0.051(2) 0.058(2) -0.022(2) 0.009(2) -0.016(2)
C11 0.095(2) 0.044(2) 0.061(2) -0.0061(15) 0.021(2) -0.025(2)
C12 0.065(2) 0.043(2) 0.0309(14) -0.0012(13) 0.0074(13) -0.0144(14)
C13 0.0386(15) 0.0365(14) 0.0217(12) -0.0050(10) 0.0019(10) 0.0024(11)
C14 0.042(2) 0.0435(15) 0.0298(13) -0.0075(11) 0.0028(12) 0.0027(13)
C15 0.048(2) 0.049(2) 0.0374(15) -0.0065(13) -0.0029(13) 0.0158(14)
C16 0.073(2) 0.041(2) 0.050(2) -0.0003(14) -0.003(2) 0.020(2)
C17 0.069(2) 0.038(2) 0.056(2) 0.0108(14) 0.006(2) 0.0020(15)
C18 0.046(2) 0.0400(15) 0.0410(14) -0.0003(12) 0.0091(12) 0.0008(13)
P2 0.0247(3) 0.0273(3) 0.0249(3) -0.0012(3) 0.0056(2) -0.0014(2)
N3 0.0282(10) 0.0273(9) 0.0252(9) 0.0013(8) 0.0034(8) -0.0025(9)
Si3 0.0463(4) 0.0263(3) 0.0377(4) -0.0004(3) 0.0095(3) -0.0090(3)
C19 0.103(3) 0.0348(15) 0.060(2) -0.0111(14) 0.028(2) -0.021(2)
C20 0.064(2) 0.0321(15) 0.062(2) 0.0097(13) 0.009(2) 0.0011(13)
C21 0.060(2) 0.050(2) 0.063(2) 0.0011(15) 0.012(2) -0.0260(15)
N4 0.0271(10) 0.0271(9) 0.0266(9) 0.0001(8) 0.0038(8) -0.0005(9)
Si4 0.0405(4) 0.0266(3) 0.0372(4) -0.0044(3) 0.0063(3) 0.0036(3)
C22 0.052(2) 0.054(2) 0.047(2) -0.0127(14) 0.0067(14) 0.0142(14)
C23 0.081(2) 0.0347(14) 0.053(2) 0.0065(13) 0.011(2) 0.013(2)
C24 0.058(2) 0.0326(15) 0.081(2) -0.0091(14) 0.012(2) -0.0080(14)
C25 0.0269(13) 0.0268(12) 0.0337(13) -0.0084(10) 0.0053(11) -0.0039(10)
C26 0.0355(15) 0.0415(15) 0.055(2) 0.0073(13) 0.0152(13) -0.0044(12)
C27 0.050(2) 0.056(2) 0.082(2) 0.009(2) 0.032(2) -0.015(2)
C28 0.0272(15) 0.045(2) 0.099(3) -0.005(2) 0.015(2) -0.0015(13)
C29 0.033(2) 0.0379(14) 0.061(2) -0.0051(13) 0.0035(13) 0.0035(12)
C30 0.0324(14) 0.0339(13) 0.0396(14) -0.0059(11) 0.0073(12) 0.0006(11)
C31 0.0318(13) 0.0347(13) 0.0249(13) -0.0006(10) 0.0034(10) 0.0090(11)
C32 0.040(2) 0.0381(14) 0.0373(14) -0.0029(12) 0.0002(12) 0.0115(12)
C33 0.068(2) 0.050(2) 0.0308(14) -0.0116(13) -0.0047(14) 0.026(2)
C34 0.089(3) 0.067(2) 0.0249(15) 0.0051(15) 0.018(2) 0.030(2)
C35 0.067(2) 0.072(2) 0.041(2) 0.013(2) 0.026(2) 0.012(2)
C36 0.041(2) 0.050(2) 0.0327(14) 0.0057(12) 0.0099(12) 0.0021(12)

loop_
_atom_site_label
_atom_site_type_symbol
_atom_site_fract_x
_atom_site_fract_y
_atom_site_fract_z
_atom_site_U_iso_or_equiv
_atom_site_thermal_displace_type
_atom_site_occupancy
_atom_site_calc_flag
_atom_site_refinement_flags
_atom_site_disorder_group
Be1 Be 0.1164(2) 0.2556(2) 0.2436(2) 0.0263(6) Uani 1 d . .
P1 P 0.20050(3) 0.25537(5) 0.34492(3) 0.02837(15) Uani 1 d . .
N1 N 0.11467(11) 0.25397(14) 0.33253(10) 0.0289(5) Uani 1 d . .
Si1 Si 0.05029(4) 0.25471(6) 0.38332(4) 0.0364(2) Uani 1 d . .
C1 C 0.0914(2) 0.2905(3) 0.47442(15) 0.0622(8) Uani 1 d . .
H1A H 0.0546(3) 0.2832(20) 0.5031(2) 0.093 Uiso 1 calc R .
H1B H 0.1098(11) 0.3706(7) 0.4770(2) 0.093 Uiso 1 calc R .
H1C H 0.1312(8) 0.2366(12) 0.4909(4) 0.093 Uiso 1 calc R .
C2 C -0.0207(2) 0.3644(2) 0.3530(2) 0.0534(7) Uani 1 d . .
H2A H -0.0026(4) 0.4422(3) 0.3676(9) 0.080 Uiso 1 calc R .
H2B H -0.0635(4) 0.3472(10) 0.3725(8) 0.080 Uiso 1 calc R .
H2C H -0.0334(8) 0.3619(12) 0.3028(2) 0.080 Uiso 1 calc R .
C3 C 0.0059(2) 0.1096(2) 0.3830(2) 0.0541(8) Uani 1 d . .
H3A H -0.0425(4) 0.1193(3) 0.3936(10) 0.081 Uiso 1 calc R .
H3B H 0.0348(6) 0.0594(6) 0.4177(7) 0.081 Uiso 1 calc R .
H3C H 0.0020(10) 0.0738(8) 0.3377(3) 0.081 Uiso 1 calc R .
N2 N 0.21093(10) 0.2571(2) 0.26670(10) 0.0297(5) Uani 1 d . .
Si2 Si 0.28377(4) 0.23633(7) 0.22762(3) 0.0395(2) Uani 1 d . .
C4 C 0.3178(2) 0.0837(3) 0.23560(15) 0.0587(8) Uani 1 d . .
H4A H 0.3541(8) 0.0732(6) 0.2067(8) 0.088 Uiso 1 calc R .
H4B H 0.2776(2) 0.0298(3) 0.2207(10) 0.088 Uiso 1 calc R .
H4C H 0.3397(10) 0.0677(6) 0.2836(2) 0.088 Uiso 1 calc R .
C5 C 0.35999(15) 0.3354(3) 0.2639(2) 0.0644(9) Uani 1 d . .
H5A H 0.4034(3) 0.3123(12) 0.2468(9) 0.097 Uiso 1 calc R .
H5B H 0.3694(8) 0.3302(15) 0.3141(2) 0.097 Uiso 1 calc R .
H5C H 0.3472(5) 0.4158(4) 0.2499(9) 0.097 Uiso 1 calc R .
C6 C 0.2566(2) 0.2699(3) 0.13456(14) 0.0595(9) Uani 1 d . .
H6A H 0.2970(4) 0.2534(18) 0.1114(2) 0.089 Uiso 1 calc R .
H6B H 0.2434(11) 0.3524(5) 0.12871(14) 0.089 Uiso 1 calc R .
H6C H 0.2150(7) 0.2215(13) 0.1146(3) 0.089 Uiso 1 calc R .
C7 C 0.24148(12) 0.3811(2) 0.39345(12) 0.0332(6) Uani 1 d . .
C8 C 0.26552(14) 0.3774(2) 0.46379(13) 0.0430(6) Uani 1 d . .
H8 H 0.26362(14) 0.3060(2) 0.48757(13) 0.052 Uiso 1 calc R .
C9 C 0.2923(2) 0.4760(3) 0.50010(14) 0.0525(7) Uani 1 d . .
H9 H 0.3077(2) 0.4727(3) 0.54851(14) 0.063 Uiso 1 calc R .
C10 C 0.2962(2) 0.5780(3) 0.4656(2) 0.0591(8) Uani 1 d . .
H10 H 0.3154(2) 0.6455(3) 0.4903(2) 0.071 Uiso 1 calc R .
C11 C 0.2727(2) 0.5846(3) 0.3954(2) 0.0657(9) Uani 1 d . .
H11 H 0.2753(2) 0.6560(3) 0.3718(2) 0.079 Uiso 1 calc R .
C12 C 0.2452(2) 0.4856(2) 0.36005(13) 0.0466(7) Uani 1 d . .
H12 H 0.2286(2) 0.4898(2) 0.31180(13) 0.056 Uiso 1 calc R .
C13 C 0.24443(13) 0.1330(2) 0.39377(11) 0.0328(6) Uani 1 d . .
C14 C 0.31946(14) 0.1278(2) 0.41044(12) 0.0390(6) Uani 1 d . .
H14 H 0.34727(14) 0.1913(2) 0.39896(12) 0.047 Uiso 1 calc R .
C15 C 0.3539(2) 0.0325(2) 0.44318(13) 0.0465(7) Uani 1 d . .
H15 H 0.4052(2) 0.0290(2) 0.45304(13) 0.056 Uiso 1 calc R .
C16 C 0.3139(2) -0.0578(3) 0.46158(15) 0.0568(8) Uani 1 d . .
H16 H 0.3377(2) -0.1231(3) 0.48514(15) 0.068 Uiso 1 calc R .
C17 C 0.2394(2) -0.0547(2) 0.44624(15) 0.0553(8) Uani 1 d . .
H17 H 0.2120(2) -0.1176(2) 0.45906(15) 0.066 Uiso 1 calc R .
C18 C 0.20530(15) 0.0399(2) 0.41233(13) 0.0424(6) Uani 1 d . .
H18 H 0.15400(15) 0.0417(2) 0.40138(13) 0.051 Uiso 1 calc R .
P2 P 0.02559(3) 0.25865(5) 0.14657(3) 0.02552(14) Uani 1 d . .
N3 N 0.06784(10) 0.36310(15) 0.18897(9) 0.0271(4) Uani 1 d . .
Si3 Si 0.06711(4) 0.51183(5) 0.18226(3) 0.0366(2) Uani 1 d . .
C19 C 0.0574(2) 0.5817(2) 0.2648(2) 0.0644(9) Uani 1 d . .
H19A H 0.0077(4) 0.5715(16) 0.2720(6) 0.097 Uiso 1 calc R .
H19B H 0.0683(12) 0.6650(4) 0.2631(4) 0.097 Uiso 1 calc R .
H19C H 0.0910(8) 0.5452(13) 0.3026(2) 0.097 Uiso 1 calc R .
C20 C -0.0080(2) 0.5674(2) 0.1149(2) 0.0530(7) Uani 1 d . .
H20A H -0.0024(6) 0.6516(4) 0.1095(7) 0.079 Uiso 1 calc R .
H20B H -0.0543(2) 0.5514(15) 0.1286(5) 0.079 Uiso 1 calc R .
H20C H -0.0066(6) 0.5284(12) 0.0712(3) 0.079 Uiso 1 calc R .
C21 C 0.1531(2) 0.5657(3) 0.1606(2) 0.0577(8) Uani 1 d . .
H21A H 0.1547(5) 0.6510(3) 0.1638(10) 0.087 Uiso 1 calc R .
H21B H 0.1560(5) 0.5420(15) 0.1137(4) 0.087 Uiso 1 calc R .
H21C H 0.1941(2) 0.5327(14) 0.1928(6) 0.087 Uiso 1 calc R .
N4 N 0.06738(10) 0.15204(15) 0.18791(9) 0.0271(4) Uani 1 d . .
Si4 Si 0.07407(4) 0.00755(5) 0.16800(3) 0.0349(2) Uani 1 d . .
C22 C 0.1296(2) -0.0132(2) 0.10037(14) 0.0515(7) Uani 1 d . .
H22A H 0.1323(9) -0.0964(3) 0.0900(7) 0.077 Uiso 1 calc R .
H22B H 0.1785(4) 0.0170(15) 0.1169(4) 0.077 Uiso 1 calc R .
H22C H 0.1073(6) 0.0289(14) 0.0587(4) 0.077 Uiso 1 calc R .
C23 C 0.1180(2) -0.0697(2) 0.24718(15) 0.0564(8) Uani 1 d . .
H23A H 0.1273(10) -0.1508(5) 0.2361(2) 0.085 Uiso 1 calc R .
H23B H 0.0861(5) -0.0678(15) 0.2809(4) 0.085 Uiso 1 calc R .
H23C H 0.1638(5) -0.0313(11) 0.2664(6) 0.085 Uiso 1 calc R .
C24 C -0.0165(2) -0.0598(2) 0.1347(2) 0.0576(8) Uani 1 d . .
H24A H -0.0111(2) -0.1444(3) 0.1313(10) 0.086 Uiso 1 calc R .
H24B H -0.0364(5) -0.0279(13) 0.0892(5) 0.086 Uiso 1 calc R .
H24C H -0.0494(4) -0.0423(15) 0.1662(6) 0.086 Uiso 1 calc R .
C25 C -0.06993(12) 0.2588(2) 0.14888(12) 0.0292(5) Uani 1 d . .
C26 C -0.09441(14) 0.1989(2) 0.20058(14) 0.0431(6) Uani 1 d . .
H26 H -0.06224(14) 0.1511(2) 0.23141(14) 0.052 Uiso 1 calc R .
C27 C -0.1664(2) 0.2092(3) 0.2072(2) 0.0597(8) Uani 1 d . .
H27 H -0.1836(2) 0.1683(3) 0.2425(2) 0.072 Uiso 1 calc R .
C28 C -0.21269(15) 0.2795(3) 0.1619(2) 0.0565(8) Uani 1 d . .
H28 H -0.26145(15) 0.2884(3) 0.1672(2) 0.068 Uiso 1 calc R .
C29 C -0.18930(14) 0.3358(2) 0.10997(15) 0.0447(7) Uani 1 d . .
H29 H -0.22173(14) 0.3823(2) 0.07853(15) 0.054 Uiso 1 calc R .
C30 C -0.11846(13) 0.3251(2) 0.10329(12) 0.0352(6) Uani 1 d . .
H30 H -0.10235(13) 0.3639(2) 0.06664(12) 0.042 Uiso 1 calc R .
C31 C 0.02773(13) 0.2594(2) 0.05540(12) 0.0307(6) Uani 1 d . .
C32 C -0.01906(14) 0.1892(2) 0.01085(12) 0.0395(6) Uani 1 d . .
H32 H -0.05506(14) 0.1455(2) 0.02730(12) 0.047 Uiso 1 calc R .
C33 C -0.0136(2) 0.1825(3) -0.05759(13) 0.0515(8) Uani 1 d . .
H33 H -0.0455(2) 0.1334(3) -0.08785(13) 0.062 Uiso 1 calc R .
C34 C 0.0372(2) 0.2460(3) -0.08182(15) 0.0593(10) Uani 1 d . .
H34 H 0.0404(2) 0.2416(3) -0.12897(15) 0.071 Uiso 1 calc R .
C35 C 0.0839(2) 0.3165(3) -0.03815(15) 0.0580(8) Uani 1 d . .
H35 H 0.1193(2) 0.3609(3) -0.05513(15) 0.070 Uiso 1 calc R .
C36 C 0.07930(14) 0.3228(2) 0.03055(13) 0.0410(6) Uani 1 d . .
H36 H 0.11187(14) 0.3711(2) 0.06073(13) 0.049 Uiso 1 calc R .

loop_
_atom_type_symbol
_atom_type_description
_atom_type_scat_dispersion_real
_atom_type_scat_dispersion_imag
_atom_type_scat_source
C C .0033 .0016 'International Tables Vol C Tables 4.2.6.8 and 6.1.1.4'
H H .0000 .0000 'International Tables Vol C Tables 4.2.6.8 and 6.1.1.4'
Be Be .0005 .0002 'International Tables Vol C Tables 4.2.6.8 and 6.1.1.4'
N N .0061 .0033 'International Tables Vol C Tables 4.2.6.8 and 6.1.1.4'
Si Si .0817 .0704 'International Tables Vol C Tables 4.2.6.8 and 6.1.1.4'
P P .1023 .0942 'International Tables Vol C Tables 4.2.6.8 and 6.1.1.4'

loop_
_geom_angle_atom_site_label_1
_geom_angle_atom_site_label_2
_geom_angle_atom_site_label_3
_geom_angle
_geom_angle_site_symmetry_1
_geom_angle_site_symmetry_3
_geom_angle_publ_flag
N2 Be1 N4 123.9(2) . . yes
N2 Be1 N1 87.1(2) . . yes
N4 Be1 N1 120.8(2) . . yes
N2 Be1 N3 122.2(2) . . yes
N4 Be1 N3 86.4(2) . . yes
N1 Be1 N3 120.7(2) . . yes
N2 Be1 P1 43.74(10) . . ?
N4 Be1 P1 137.5(2) . . ?
N1 Be1 P1 43.35(10) . . ?
N3 Be1 P1 136.0(2) . . ?
N2 Be1 P2 140.3(2) . . ?
N4 Be1 P2 43.36(10) . . ?
N1 Be1 P2 132.6(2) . . ?
N3 Be1 P2 43.12(9) . . ?
P1 Be1 P2 175.8(2) . . yes
N1 P1 N2 99.11(11) . . yes
N1 P1 C13 115.01(10) . . ?
N2 P1 C13 113.57(10) . . ?
N1 P1 C7 113.99(10) . . ?
N2 P1 C7 112.62(10) . . ?
C13 P1 C7 103.04(11) . . ?
N1 P1 Be1 49.88(11) . . ?
N2 P1 Be1 49.24(11) . . ?
C13 P1 Be1 129.30(10) . . ?
C7 P1 Be1 127.62(10) . . ?
P1 N1 Si1 136.10(13) . . yes
P1 N1 Be1 86.77(14) . . ?
Si1 N1 Be1 137.1(2) . . ?
N1 Si1 C2 111.07(12) . . ?
N1 Si1 C3 111.15(11) . . ?
C2 Si1 C3 108.07(14) . . ?
N1 Si1 C1 111.01(13) . . ?
C2 Si1 C1 107.8(2) . . ?
C3 Si1 C1 107.6(2) . . ?
P1 N2 Si2 133.76(13) . . yes
P1 N2 Be1 87.02(14) . . ?
Si2 N2 Be1 137.8(2) . . ?
N2 Si2 C6 109.02(12) . . ?
N2 Si2 C4 112.62(12) . . ?
C6 Si2 C4 107.74(14) . . ?
N2 Si2 C5 111.37(12) . . ?
C6 Si2 C5 107.69(15) . . ?
C4 Si2 C5 108.22(15) . . ?
C12 C7 C8 118.3(2) . . ?
C12 C7 P1 119.3(2) . . ?
C8 C7 P1 122.2(2) . . ?
C7 C8 C9 121.1(3) . . ?
C10 C9 C8 119.3(3) . . ?
C9 C10 C11 121.0(3) . . ?
C10 C11 C12 119.0(3) . . ?
C7 C12 C11 121.3(2) . . ?
C18 C13 C14 118.1(2) . . ?
C18 C13 P1 121.7(2) . . ?
C14 C13 P1 120.1(2) . . ?
C15 C14 C13 121.1(3) . . ?
C16 C15 C14 119.6(3) . . ?
C15 C16 C17 120.7(3) . . ?
C18 C17 C16 119.5(3) . . ?
C17 C18 C13 121.1(3) . . ?
N3 P2 N4 99.05(11) . . yes
N3 P2 C25 112.78(10) . . ?
N4 P2 C25 112.59(10) . . ?
N3 P2 C31 114.84(10) . . ?
N4 P2 C31 114.43(10) . . ?
C25 P2 C31 103.59(11) . . ?
N3 P2 Be1 49.88(9) . . ?
N4 P2 Be1 49.25(9) . . ?
C25 P2 Be1 124.04(12) . . ?
C31 P2 Be1 132.36(12) . . ?
P2 N3 Si3 135.66(12) . . yes
P2 N3 Be1 86.99(13) . . ?
Si3 N3 Be1 137.33(15) . . ?
N3 Si3 C21 110.80(12) . . ?
N3 Si3 C19 111.19(12) . . ?
C21 Si3 C19 107.17(14) . . ?
N3 Si3 C20 112.98(11) . . ?
C21 Si3 C20 107.26(14) . . ?
C19 Si3 C20 107.2(2) . . ?
P2 N4 Si4 132.36(12) . . yes
P2 N4 Be1 87.39(13) . . ?
Si4 N4 Be1 138.10(15) . . ?
N4 Si4 C23 107.91(11) . . ?
N4 Si4 C22 111.38(11) . . ?
C23 Si4 C22 109.03(14) . . ?
N4 Si4 C24 112.19(11) . . ?
C23 Si4 C24 109.36(15) . . ?
C22 Si4 C24 106.93(14) . . ?
C26 C25 C30 119.0(2) . . ?
C26 C25 P2 119.4(2) . . ?
C30 C25 P2 121.4(2) . . ?
C25 C26 C27 119.7(3) . . ?
C28 C27 C26 119.5(3) . . ?
C29 C28 C27 120.9(3) . . ?
C28 C29 C30 119.5(3) . . ?
C29 C30 C25 121.4(2) . . ?
C36 C31 C32 119.1(2) . . ?
C36 C31 P2 120.6(2) . . ?
C32 C31 P2 120.1(2) . . ?
C31 C32 C33 120.2(3) . . ?
C34 C33 C32 120.3(3) . . ?
C33 C34 C35 120.1(3) . . ?
C34 C35 C36 119.9(3) . . ?
C31 C36 C35 120.3(3) . . ?

loop_
_geom_bond_atom_site_label_1
_geom_bond_atom_site_label_2
_geom_bond_distance
_geom_bond_site_symmetry_2
_geom_bond_publ_flag
Be1 N2 1.753(4) . yes
Be1 N4 1.760(3) . yes
Be1 N1 1.771(4) . yes
Be1 N3 1.777(3) . yes
Be1 P1 2.312(4) . yes
Be1 P2 2.321(4) . yes
P1 N1 1.590(2) . yes
P1 N2 1.601(2) . yes
P1 C13 1.814(2) . ?
P1 C7 1.823(2) . ?
N1 Si1 1.718(2) . ?
Si1 C2 1.852(3) . ?
Si1 C3 1.863(3) . ?
Si1 C1 1.872(3) . ?
N2 Si2 1.716(2) . ?
Si2 C6 1.860(3) . ?
Si2 C4 1.862(3) . ?
Si2 C5 1.866(3) . ?
C7 C12 1.378(3) . ?
C7 C8 1.384(3) . ?
C8 C9 1.384(4) . ?
C9 C10 1.364(4) . ?
C10 C11 1.382(4) . ?
C11 C12 1.383(4) . ?
C13 C18 1.387(4) . ?
C13 C14 1.391(4) . ?
C14 C15 1.371(4) . ?
C15 C16 1.371(4) . ?
C16 C17 1.378(4) . ?
C17 C18 1.371(4) . ?
P2 N3 1.589(2) . yes
P2 N4 1.595(2) . yes
P2 C25 1.809(2) . ?
P2 C31 1.816(2) . ?
N3 Si3 1.712(2) . ?
Si3 C21 1.860(3) . ?
Si3 C19 1.862(3) . ?
Si3 C20 1.865(3) . ?
N4 Si4 1.714(2) . ?
Si4 C23 1.856(3) . ?
Si4 C22 1.867(3) . ?
Si4 C24 1.876(3) . ?
C25 C26 1.384(4) . ?
C25 C30 1.385(3) . ?
C26 C27 1.392(4) . ?
C27 C28 1.388(5) . ?
C28 C29 1.357(4) . ?
C29 C30 1.372(4) . ?
C31 C36 1.378(3) . ?
C31 C32 1.382(3) . ?
C32 C33 1.383(4) . ?
C33 C34 1.361(5) . ?
C34 C35 1.375(5) . ?
C35 C36 1.383(4) . ?
